data_9001274
loop_
_publ_author_name
'Smyth, J. R.'
'Spaid, A. T.'
'Bish, D. L.'

_publ_section_title
;
 Crystal structures of a natural and a Cs-exchanged clinoptilolite
 natural sample
;
_journal_name_full 'American Mineralogist'
_journal_page_first 522
_journal_page_last 528
_journal_volume 75
_journal_year 1990
_chemical_formula_sum 'Al2.74 Ca1.78 H21.94 K1.28 Na1.78 O45.58 Si15.26'
_chemical_name_mineral Clinoptilolite-Ca
_space_group_IT_number 12
_symmetry_space_group_name_Hall '-C 2y'
_symmetry_space_group_name_H-M 'C 1 2/m 1'
_cell_angle_alpha 90
_cell_angle_beta 116.39
_cell_angle_gamma 90
_cell_formula_units_Z 2
_cell_length_a 17.633
_cell_length_b 17.941
_cell_length_c 7.400
_cell_volume 2097.058
_database_code_amcsd 0001304
_exptl_crystal_density_diffrn 2.243
_cod_original_formula_sum '(Si15.26 Al2.74) Na1.78 Ca1.78 K1.28 O45.58 H21.94'
_cod_database_code 9001274

loop_
_space_group_symop_operation_xyz
x,y,z
1/2+x,1/2+y,z
x,-y,z
1/2+x,1/2-y,z
-x,y,-z
1/2-x,1/2+y,-z
-x,-y,-z
1/2-x,1/2-y,-z

loop_
_atom_site_aniso_label
_atom_site_aniso_U_11
_atom_site_aniso_U_22
_atom_site_aniso_U_33
_atom_site_aniso_U_12
_atom_site_aniso_U_13
_atom_site_aniso_U_23
Si1 0.00784 0.01696 0.01558 -0.00057 0.00334 0.00108
Al1 0.00784 0.01696 0.01558 -0.00057 0.00334 0.00108
Si2 0.01163 0.01174 0.01803 0.00086 0.00461 0.00018
Al2 0.01163 0.01174 0.01803 0.00086 0.00461 0.00018
Si3 0.01100 0.01517 0.01491 0.00029 0.00430 0.00042
Al3 0.01100 0.01517 0.01491 0.00029 0.00430 0.00042
Si4 0.00822 0.01680 0.01581 0.00000 0.00350 0.00060
Al4 0.00822 0.01680 0.01581 0.00000 0.00350 0.00060
Si5 0.00569 0.01892 0.01603 0.00000 0.00159 0.00000
Al5 0.00569 0.01892 0.01603 0.00000 0.00159 0.00000
Na1 0.09480 0.04403 0.07124 0.00000 0.02758 0.00000
Ca1 0.09480 0.04403 0.07124 0.00000 0.02758 0.00000
Na2 0.01896 0.03587 0.06522 0.00000 -0.00212 0.00000
Ca2 0.01896 0.03587 0.06522 0.00000 -0.00212 0.00000
K3 0.14662 0.06033 0.17364 0.00000 0.11564 0.00000
O1 0.03665 0.01305 0.04007 0.00000 0.00955 0.00000
O2 0.02781 0.03261 0.03540 -0.00431 0.01750 -0.01145
O3 0.03665 0.03424 0.03072 -0.00431 0.01538 -0.00060
O4 0.02781 0.02935 0.03250 0.01005 0.01273 0.00241
O5 0.03286 0.03914 0.04719 0.00000 0.02546 0.00000
O6 0.01138 0.02446 0.04163 -0.00144 0.00902 -0.00060
O7 0.03160 0.04077 0.03629 0.01005 0.00053 0.00904
O8 0.02149 0.04240 0.03295 0.00287 0.00796 -0.01024
O9 0.01896 0.02446 0.04430 -0.00718 0.01220 -0.00843
O10 0.02022 0.02609 0.04452 -0.00718 0.01379 -0.00120
Wat2 0.19971 0.17122 0.57211 0.00000 -0.01963 0.00000
Wat3 0.07584 0.07338 0.08571 -0.01005 -0.00318 0.01928
Wat4 0.07331 0.05707 0.12511 0.00000 0.04350 0.00000
Wat5 0.05309 0.10925 0.32946 -0.03158 -0.00424 0.07591
Wat6 0.10744 0.14676 0.22484 0.00000 0.08434 0.00000

loop_
_atom_site_label
_atom_site_fract_x
_atom_site_fract_y
_atom_site_fract_z
_atom_site_occupancy
_atom_site_type_symbol
_atom_site_attached_hydrogens
Si1 0.17890 0.17050 0.09530 0.87000 Si 0
Al1 0.17890 0.17050 0.09530 0.13000 Al 0
Si2 0.21310 0.41040 0.50300 0.67000 Si 0
Al2 0.21310 0.41040 0.50300 0.33000 Al 0
Si3 0.20800 0.19070 0.71520 0.90000 Si 0
Al3 0.20800 0.19070 0.71520 0.10000 Al 0
Si4 0.06540 0.29890 0.41290 0.92000 Si 0
Al4 0.06540 0.29890 0.41290 0.08000 Al 0
Si5 0.00000 0.21600 0.00000 0.91000 Si 0
Al5 0.00000 0.21600 0.00000 0.09000 Al 0
Na1 0.14780 0.00000 0.66610 0.50000 Na 0
Ca1 0.14780 0.00000 0.66610 0.50000 Ca 0
Na2 0.04040 0.50000 0.21670 0.39000 Na 0
Ca2 0.04040 0.50000 0.21670 0.39000 Ca 0
K3 0.23440 0.50000 0.02520 0.64000 K 0
O1 0.19730 0.50000 0.45710 1.00000 O 0
O2 0.23200 0.12120 0.61380 1.00000 O 0
O3 0.18350 0.15650 0.88590 1.00000 O 0
O4 0.23560 0.10650 0.25180 1.00000 O 0
O5 0.00000 0.32450 0.50000 1.00000 O 0
O6 0.08110 0.16140 0.05700 1.00000 O 0
O7 0.12740 0.23430 0.54840 1.00000 O 0
O8 0.01100 0.26820 0.18570 1.00000 O 0
O9 0.21190 0.25340 0.18300 1.00000 O 0
O10 0.11740 0.37230 0.40790 1.00000 O 0
Wat2 0.07980 0.00000 0.85310 0.98000 O 2
Wat3 0.07980 0.41900 0.96550 0.89000 O 2
Wat4 0.00000 0.50000 0.50000 1.00000 O 2
Wat5 0.02020 0.09010 0.52500 0.36000 O 2
Wat6 0.08650 0.00000 0.26540 0.81000 O 2

loop_
_cod_changelog_entry_id
_cod_changelog_entry_author
_cod_changelog_entry_date
_cod_changelog_entry_text
1
;cod-tools version 3.8.0
Id: cif_guess_AMCSD_atom_types 9581 2023-05-17 12:35:41Z saulius
;
2023-05-18T11:36:39+03:00
;Derived atom types and hydrogen counts
from atom names that follow the AMCSD naming convention
(Wat == water, O-H == hydroxyl).
;

loop_
_cod_related_entry_id
_cod_related_entry_database
_cod_related_entry_code
1 AMCSD 0001304
